data_1549569
loop_
_publ_author_name
'Swidan, Ala'aeddeen'
'Suter, Riccardo'
'Macdonald, Charles L. B.'
'Burford, Neil'

_publ_section_title
;
 Tris(benzoimidazol)amine (L) complexes of pnictogen(iii) and pnictogen(v)
 cations and assessment of the
 [LP]<sup>3+</sup>/[LPF<sub>2</sub>]<sup>3+</sup> redox couple.
;
_journal_issue 26
_journal_name_full 'Chemical science'
_journal_page_first 5837
_journal_page_last 5841
_journal_paper_doi 10.1039/c8sc01682h
_journal_volume 9
_journal_year 2018
_chemical_formula_moiety 'C32 H33 As F6 N7 O6 S2, C F3 O3 S, 2(C2 H3 N)'
_chemical_formula_sum 'C37 H39 As F9 N9 O9 S3'
_chemical_formula_weight 1095.87
_chemical_name_systematic 'tris((1-ethyl-1H-benzo[d]imidazol-2-yl)methyl)amino arsenic tristriflate'
_chemical_properties_physical Air-sensitive,Moisture-sensitive,Oxygen-sensitive
_space_group_crystal_system monoclinic
_space_group_IT_number 14
_space_group_name_Hall '-P 2ybc'
_space_group_name_H-M_alt 'P 1 21/c 1'
_symmetry_space_group_name_Hall '-P 2ybc'
_symmetry_space_group_name_H-M 'P 1 21/c 1'
_atom_sites_solution_hydrogens geom
_atom_sites_solution_primary dual
_audit_creation_date 2017-08-18
_audit_creation_method
;
Olex2 1.2
(compiled 2017.01.04 svn.r3372 for OlexSys, GUI svn.r5292)
;
_audit_update_record
;
2017-10-19 deposited with the CCDC.
2018-06-08 downloaded from the CCDC.
;
_cell_angle_alpha 90
_cell_angle_beta 107.9657(13)
_cell_angle_gamma 90
_cell_formula_units_Z 4
_cell_length_a 14.0065(3)
_cell_length_b 15.9167(3)
_cell_length_c 21.8331(5)
_cell_measurement_reflns_used 9912
_cell_measurement_temperature 173(2)
_cell_measurement_theta_max 73.79
_cell_measurement_theta_min 3.50
_cell_volume 4630.08(17)
_computing_cell_refinement 'Bruker SAINT'
_computing_data_collection 'Bruker APEX2'
_computing_data_reduction 'Bruker SAINT'
_computing_molecular_graphics 'Olex2 (Dolomanov et al., 2009)'
_computing_publication_material 'Olex2 (Dolomanov et al., 2009)'
_computing_structure_refinement 'XL (Sheldrick, 2008)'
_computing_structure_solution 'XS (Sheldrick, 2008)'
_diffrn_ambient_temperature 173.15
_diffrn_detector 'Bruker APEX2 area detector'
_diffrn_detector_area_resol_mean 8.33
_diffrn_detector_type 'CCD area detector'
_diffrn_measured_fraction_theta_full 1.000
_diffrn_measured_fraction_theta_max 1.000
_diffrn_measurement_device 'fixed chi three-circle diffractometer'
_diffrn_measurement_device_type 'Bruker SMART Apex2'
_diffrn_measurement_method '\w and \f scans'
_diffrn_radiation_monochromator graphite
_diffrn_radiation_probe x-ray
_diffrn_radiation_type CuK\a
_diffrn_radiation_wavelength 1.54178
_diffrn_reflns_av_R_equivalents 0.0804
_diffrn_reflns_av_unetI/netI 0.0654
_diffrn_reflns_Laue_measured_fraction_full 1.000
_diffrn_reflns_Laue_measured_fraction_max 1.000
_diffrn_reflns_limit_h_max 16
_diffrn_reflns_limit_h_min -14
_diffrn_reflns_limit_k_max 19
_diffrn_reflns_limit_k_min -19
_diffrn_reflns_limit_l_max 25
_diffrn_reflns_limit_l_min -26
_diffrn_reflns_number 25884
_diffrn_reflns_point_group_measured_fraction_full 1.000
_diffrn_reflns_point_group_measured_fraction_max 1.000
_diffrn_reflns_theta_full 67.679
_diffrn_reflns_theta_max 68.239
_diffrn_reflns_theta_min 3.317
_diffrn_source 'sealed tube'
_diffrn_standards_number 0
_exptl_absorpt_coefficient_mu 3.138
_exptl_absorpt_correction_T_max 0.9527
_exptl_absorpt_correction_T_min 0.8327
_exptl_absorpt_correction_type numerical
_exptl_absorpt_process_details
;
Reference: Krause, L., Herbst-Irmer, R., Sheldrick G.M. & Stalke D.,
 J. Appl. Cryst. 48 (2015) 3-10.
;
_exptl_crystal_colour colourless
_exptl_crystal_colour_primary colourless
_exptl_crystal_density_diffrn 1.572
_exptl_crystal_description fragment
_exptl_crystal_F_000 2232
_exptl_crystal_recrystallization_method 'Re-crystallisation from solvent: MeCN diethylether'
_exptl_crystal_size_max 0.57
_exptl_crystal_size_mid 0.259
_exptl_crystal_size_min 0.223
_refine_diff_density_max 3.210
_refine_diff_density_min -2.017
_refine_diff_density_rms 0.174
_refine_ls_extinction_method none
_refine_ls_goodness_of_fit_ref 1.057
_refine_ls_hydrogen_treatment constr
_refine_ls_matrix_type full
_refine_ls_number_parameters 615
_refine_ls_number_reflns 8479
_refine_ls_number_restraints 0
_refine_ls_restrained_S_all 1.057
_refine_ls_R_factor_all 0.0989
_refine_ls_R_factor_gt 0.0898
_refine_ls_shift/su_max 0.001
_refine_ls_shift/su_mean 0.000
_refine_ls_structure_factor_coef Fsqd
_refine_ls_weighting_details 'w=1/[\s^2^(Fo^2^)+(0.1994P)^2^] where P=(Fo^2^+2Fc^2^)/3'
_refine_ls_weighting_scheme calc
_refine_ls_wR_factor_gt 0.2548
_refine_ls_wR_factor_ref 0.2635
_reflns_Friedel_coverage 0.000
_reflns_number_gt 6779
_reflns_number_total 8479
_reflns_threshold_expression 'I > 2\s(I)'
_cod_data_source_file c8sc01682h2.cif
_cod_data_source_block vic17e3
_cod_depositor_comments 'Adding full bibliography for 1549568--1549574.cif.'
_cod_database_code 1549569
_shelx_space_group_comment
;
The symmetry employed for this shelxl refinement is uniquely defined
by the following loop, which should always be used as a source of
symmetry information in preference to the above space-group names.
They are only intended as comments.
;
_shelx_estimated_absorpt_t_max 0.541
_shelx_estimated_absorpt_t_min 0.268
_olex2_refinement_description
;
1. Fixed Uiso
 At 1.2 times of:
  All C(H) groups, All C(H,H) groups, All C(H,H,H) groups
2.a Secondary CH2 refined with riding coordinates:
 C10(H10A,H10B), C18(H18A,H18B), C20(H20A,H20B), C28(H28A,H28B), C30(H30A,
 H30B), C38(H38A,H38B)
2.b Me refined with riding coordinates:
 C19(H19A,H19B,H19C), C29(H29A,H29B,H29C), C39(H39A,H39B,H39C)
2.c Aromatic/amide H refined with riding coordinates:
 C13(H13), C14(H14), C15(H15), C16(H16), C23(H23), C24(H24), C25(H25),
 C26(H26), C33(H33), C34(H34), C35(H35), C36(H36)
2.d Idealised Me refined as rotating group:
 C2S(H2SA,H2SB,H2SC), C4S(H4SA,H4SB,H4SC)
;
_olex2_submission_special_instructions 'No special instructions were received'

loop_
_space_group_symop_operation_xyz
'x, y, z'
'-x, y+1/2, -z+1/2'
'-x, -y, -z'
'x, -y-1/2, z-1/2'

loop_
_atom_site_label
_atom_site_type_symbol
_atom_site_fract_x
_atom_site_fract_y
_atom_site_fract_z
_atom_site_U_iso_or_equiv
_atom_site_adp_type
_atom_site_occupancy
_atom_site_site_symmetry_order
_atom_site_calc_flag
_atom_site_refinement_flags_posn
As As 0.28970(4) 0.06172(3) 0.28517(2) 0.0188(2) Uani 1 1 d .
N1 N 0.3865(3) 0.0242(2) 0.23326(18) 0.0206(8) Uani 1 1 d .
N11 N 0.1894(3) -0.1397(2) 0.17687(19) 0.0248(9) Uani 1 1 d .
N12 N 0.2095(3) -0.0302(2) 0.24037(17) 0.0206(8) Uani 1 1 d .
N21 N 0.5604(4) -0.0528(3) 0.3864(2) 0.0332(11) Uani 1 1 d .
N22 N 0.3972(3) -0.0258(2) 0.34796(18) 0.0219(8) Uani 1 1 d .
N31 N 0.2515(3) 0.1821(2) 0.11122(18) 0.0251(9) Uani 1 1 d .
N32 N 0.2301(3) 0.1288(2) 0.19983(17) 0.0214(8) Uani 1 1 d .
C10 C 0.3556(4) -0.0648(3) 0.2077(2) 0.0263(11) Uani 1 1 d .
H10A H 0.3603 -0.0704 0.1636 0.032 Uiso 1 1 calc R
H10B H 0.4012 -0.1065 0.2356 0.032 Uiso 1 1 calc R
C11 C 0.2525(4) -0.0806(3) 0.2072(2) 0.0226(10) Uani 1 1 d .
C12 C 0.1003(4) -0.1280(3) 0.1894(2) 0.0240(10) Uani 1 1 d .
C13 C 0.0090(4) -0.1708(3) 0.1669(2) 0.0308(11) Uani 1 1 d .
H13 H 0.0012 -0.2188 0.1400 0.037 Uiso 1 1 calc R
C14 C -0.0690(4) -0.1399(4) 0.1860(3) 0.0353(12) Uani 1 1 d .
H14 H -0.1317 -0.1682 0.1725 0.042 Uiso 1 1 calc R
C15 C -0.0592(4) -0.0685(3) 0.2244(3) 0.0338(12) Uani 1 1 d .
H15 H -0.1159 -0.0488 0.2354 0.041 Uiso 1 1 calc R
C16 C 0.0309(4) -0.0255(3) 0.2469(2) 0.0261(10) Uani 1 1 d .
H16 H 0.0378 0.0232 0.2731 0.031 Uiso 1 1 calc R
C17 C 0.1103(4) -0.0576(3) 0.2291(2) 0.0235(10) Uani 1 1 d .
C18 C 0.2148(5) -0.2114(3) 0.1409(3) 0.0344(13) Uani 1 1 d .
H18A H 0.1859 -0.2638 0.1520 0.041 Uiso 1 1 calc R
H18B H 0.2886 -0.2181 0.1537 0.041 Uiso 1 1 calc R
C19 C 0.1742(6) -0.1966(4) 0.0688(3) 0.0548(18) Uani 1 1 d .
H19A H 0.1916 -0.2443 0.0460 0.066 Uiso 1 1 calc R
H19B H 0.1010 -0.1907 0.0560 0.066 Uiso 1 1 calc R
H19C H 0.2036 -0.1451 0.0577 0.066 Uiso 1 1 calc R
C20 C 0.4921(4) 0.0195(3) 0.2783(2) 0.0239(10) Uani 1 1 d .
H20A H 0.5347 -0.0147 0.2592 0.029 Uiso 1 1 calc R
H20B H 0.5215 0.0765 0.2874 0.029 Uiso 1 1 calc R
C21 C 0.4850(4) -0.0203(3) 0.3384(2) 0.0245(10) Uani 1 1 d .
C22 C 0.5165(5) -0.0821(3) 0.4328(3) 0.0340(13) Uani 1 1 d .
C23 C 0.5593(6) -0.1196(3) 0.4920(3) 0.0439(15) Uani 1 1 d .
H23 H 0.6296 -0.1286 0.5093 0.053 Uiso 1 1 calc R
C24 C 0.4929(6) -0.1431(4) 0.5245(3) 0.0483(17) Uani 1 1 d .
H24 H 0.5184 -0.1690 0.5655 0.058 Uiso 1 1 calc R
C25 C 0.3907(6) -0.1301(4) 0.4991(3) 0.0484(17) Uani 1 1 d .
H25 H 0.3483 -0.1488 0.5229 0.058 Uiso 1 1 calc R
C26 C 0.3480(5) -0.0913(3) 0.4408(3) 0.0383(14) Uani 1 1 d .
H26 H 0.2777 -0.0823 0.4239 0.046 Uiso 1 1 calc R
C27 C 0.4144(4) -0.0659(3) 0.4080(2) 0.0272(11) Uani 1 1 d .
C28 C 0.6650(5) -0.0661(4) 0.3877(3) 0.0447(15) Uani 1 1 d .
H28A H 0.6653 -0.1040 0.3518 0.054 Uiso 1 1 calc R
H28B H 0.7016 -0.0947 0.4284 0.054 Uiso 1 1 calc R
C29 C 0.7199(6) 0.0124(5) 0.3822(5) 0.072(2) Uani 1 1 d .
H29A H 0.7886 -0.0017 0.3834 0.087 Uiso 1 1 calc R
H29B H 0.6854 0.0405 0.3415 0.087 Uiso 1 1 calc R
H29C H 0.7218 0.0499 0.4182 0.087 Uiso 1 1 calc R
C30 C 0.3845(4) 0.0841(3) 0.1790(2) 0.0266(11) Uani 1 1 d .
H30A H 0.4416 0.1238 0.1929 0.032 Uiso 1 1 calc R
H30B H 0.3901 0.0525 0.1412 0.032 Uiso 1 1 calc R
C31 C 0.2884(4) 0.1308(3) 0.1618(2) 0.0241(10) Uani 1 1 d .
C32 C 0.1631(4) 0.2163(3) 0.1168(2) 0.0267(11) Uani 1 1 d .
C33 C 0.0956(5) 0.2736(3) 0.0785(3) 0.0355(13) Uani 1 1 d .
H33 H 0.1046 0.2962 0.0404 0.043 Uiso 1 1 calc R
C34 C 0.0155(5) 0.2958(4) 0.0984(3) 0.0398(13) Uani 1 1 d .
H34 H -0.0324 0.3345 0.0733 0.048 Uiso 1 1 calc R
C35 C 0.0021(4) 0.2630(3) 0.1549(3) 0.0358(12) Uani 1 1 d .
H35 H -0.0546 0.2798 0.1670 0.043 Uiso 1 1 calc R
C36 C 0.0694(4) 0.2069(3) 0.1933(2) 0.0295(11) Uani 1 1 d .
H36 H 0.0608 0.1854 0.2318 0.035 Uiso 1 1 calc R
C37 C 0.1499(4) 0.1833(3) 0.1732(2) 0.0238(10) Uani 1 1 d .
C38 C 0.2935(5) 0.1961(4) 0.0574(2) 0.0367(13) Uani 1 1 d .
H38A H 0.3649 0.1788 0.0709 0.044 Uiso 1 1 calc R
H38B H 0.2902 0.2567 0.0466 0.044 Uiso 1 1 calc R
C39 C 0.2352(6) 0.1460(4) -0.0018(3) 0.0485(16) Uani 1 1 d .
H39A H 0.2640 0.1560 -0.0368 0.058 Uiso 1 1 calc R
H39B H 0.2393 0.0860 0.0088 0.058 Uiso 1 1 calc R
H39C H 0.1648 0.1637 -0.0155 0.058 Uiso 1 1 calc R
S1 S 0.45175(10) 0.27289(7) 0.30103(5) 0.0249(3) Uani 1 1 d .
F11 F 0.3336(3) 0.3080(3) 0.3693(2) 0.0782(15) Uani 1 1 d .
F12 F 0.3745(4) 0.4136(3) 0.3230(3) 0.0869(17) Uani 1 1 d .
F13 F 0.2663(3) 0.3255(3) 0.2678(2) 0.0666(12) Uani 1 1 d .
O11 O 0.4513(3) 0.3031(3) 0.23906(18) 0.0416(10) Uani 1 1 d .
O12 O 0.4189(3) 0.1874(2) 0.30175(19) 0.0372(9) Uani 1 1 d .
O13 O 0.5386(3) 0.2939(2) 0.35369(19) 0.0377(9) Uani 1 1 d .
C1 C 0.3508(5) 0.3320(4) 0.3161(3) 0.0446(15) Uani 1 1 d .
S2 S 0.13937(11) 0.10826(8) 0.39838(7) 0.0363(4) Uani 1 1 d .
F21 F -0.0147(4) 0.1149(4) 0.4411(3) 0.102(2) Uani 1 1 d .
F22 F 0.0930(7) 0.0081(5) 0.4761(3) 0.163(4) Uani 1 1 d .
F23 F -0.0115(4) 0.0039(3) 0.3843(3) 0.0890(17) Uani 1 1 d .
O21 O 0.1897(4) 0.0420(3) 0.3770(2) 0.0570(13) Uani 1 1 d .
O22 O 0.0798(7) 0.1543(4) 0.3425(3) 0.101(2) Uani 1 1 d .
O23 O 0.1898(5) 0.1579(5) 0.4504(3) 0.105(3) Uani 1 1 d .
C2 C 0.0426(8) 0.0578(6) 0.4222(5) 0.081(3) Uani 1 1 d .
S3 S 0.63480(11) 0.20250(8) 0.19309(6) 0.0329(3) Uani 1 1 d .
F31 F 0.7502(3) 0.1880(3) 0.1188(2) 0.0768(14) Uani 1 1 d .
F32 F 0.8229(4) 0.1573(4) 0.2176(3) 0.0923(17) Uani 1 1 d .
F33 F 0.7181(5) 0.0724(3) 0.1565(4) 0.112(2) Uani 1 1 d .
O31 O 0.6324(4) 0.1565(3) 0.2493(2) 0.0519(12) Uani 1 1 d .
O32 O 0.5493(4) 0.1906(3) 0.1375(2) 0.0550(13) Uani 1 1 d .
O33 O 0.6699(4) 0.2872(2) 0.2053(2) 0.0443(10) Uani 1 1 d .
C3 C 0.7367(6) 0.1533(4) 0.1706(4) 0.0579(19) Uani 1 1 d .
N1S N 0.6299(7) 0.4654(5) 0.4477(3) 0.090(3) Uani 1 1 d .
C1S C 0.5844(6) 0.4228(4) 0.4698(3) 0.0519(18) Uani 1 1 d .
C2S C 0.5270(7) 0.3702(5) 0.4974(4) 0.071(2) Uani 1 1 d .
H2SA H 0.4559 0.3748 0.4725 0.085 Uiso 1 1 calc GR
H2SB H 0.5366 0.3876 0.5420 0.085 Uiso 1 1 calc GR
H2SC H 0.5490 0.3118 0.4968 0.085 Uiso 1 1 calc GR
N2S N 0.1072(6) 0.0134(3) 0.0801(2) 0.0535(15) Uani 1 1 d .
C3S C 0.0263(7) 0.0303(4) 0.0779(3) 0.0473(18) Uani 1 1 d .
C4S C -0.0748(7) 0.0534(5) 0.0758(3) 0.064(2) Uani 1 1 d .
H4SA H -0.0737 0.1082 0.0965 0.076 Uiso 1 1 calc GR
H4SB H -0.1017 0.0109 0.0985 0.076 Uiso 1 1 calc GR
H4SC H -0.1175 0.0567 0.0308 0.076 Uiso 1 1 calc GR

loop_
_atom_site_aniso_label
_atom_site_aniso_U_11
_atom_site_aniso_U_22
_atom_site_aniso_U_33
_atom_site_aniso_U_23
_atom_site_aniso_U_13
_atom_site_aniso_U_12
As 0.0337(4) 0.0150(3) 0.0118(3) 0.00015(15) 0.0132(2) -0.00078(19)
N1 0.032(2) 0.0199(19) 0.0156(18) 0.0028(14) 0.0149(17) -0.0001(16)
N11 0.042(2) 0.0144(17) 0.021(2) -0.0024(14) 0.0131(18) -0.0017(17)
N12 0.032(2) 0.0184(18) 0.0166(19) -0.0021(14) 0.0150(17) -0.0007(16)
N21 0.051(3) 0.027(2) 0.024(2) 0.0028(17) 0.015(2) 0.000(2)
N22 0.035(2) 0.0173(18) 0.0143(19) 0.0043(14) 0.0088(17) 0.0021(16)
N31 0.042(2) 0.025(2) 0.0131(18) 0.0033(14) 0.0142(18) -0.0027(18)
N32 0.035(2) 0.0212(18) 0.0099(17) 0.0034(14) 0.0101(16) 0.0042(16)
C10 0.043(3) 0.018(2) 0.025(3) -0.0030(17) 0.021(2) 0.001(2)
C11 0.038(3) 0.017(2) 0.016(2) -0.0030(17) 0.013(2) 0.001(2)
C12 0.038(3) 0.018(2) 0.017(2) 0.0001(17) 0.010(2) -0.006(2)
C13 0.041(3) 0.025(2) 0.027(3) -0.0037(19) 0.011(2) -0.011(2)
C14 0.039(3) 0.037(3) 0.033(3) -0.002(2) 0.016(2) -0.011(2)
C15 0.036(3) 0.043(3) 0.029(3) 0.002(2) 0.019(2) -0.001(2)
C16 0.035(3) 0.028(2) 0.019(2) -0.0024(18) 0.014(2) -0.005(2)
C17 0.040(3) 0.019(2) 0.015(2) 0.0020(16) 0.014(2) -0.0050(19)
C18 0.055(4) 0.019(2) 0.035(3) -0.013(2) 0.022(3) 0.001(2)
C19 0.089(5) 0.045(4) 0.036(3) -0.015(3) 0.027(4) 0.009(4)
C20 0.027(3) 0.023(2) 0.025(3) 0.0036(18) 0.013(2) 0.0018(19)
C21 0.038(3) 0.020(2) 0.019(2) -0.0001(17) 0.013(2) 0.000(2)
C22 0.061(4) 0.020(2) 0.026(3) 0.001(2) 0.021(3) 0.002(2)
C23 0.073(4) 0.032(3) 0.025(3) 0.003(2) 0.013(3) 0.006(3)
C24 0.090(5) 0.037(3) 0.018(3) 0.007(2) 0.017(3) 0.007(3)
C25 0.088(5) 0.034(3) 0.034(3) 0.007(2) 0.035(3) -0.004(3)
C26 0.062(4) 0.028(3) 0.033(3) 0.007(2) 0.027(3) 0.005(3)
C27 0.048(3) 0.019(2) 0.018(2) 0.0039(16) 0.016(2) 0.001(2)
C28 0.050(4) 0.047(4) 0.038(4) -0.001(2) 0.015(3) 0.001(3)
C29 0.051(5) 0.071(5) 0.094(7) 0.013(5) 0.023(4) 0.005(4)
C30 0.044(3) 0.024(2) 0.019(2) 0.0058(18) 0.020(2) 0.001(2)
C31 0.040(3) 0.021(2) 0.016(2) -0.0001(17) 0.015(2) -0.003(2)
C32 0.042(3) 0.026(2) 0.013(2) 0.0021(17) 0.009(2) -0.005(2)
C33 0.051(4) 0.030(3) 0.025(3) 0.011(2) 0.009(2) 0.001(2)
C34 0.053(4) 0.031(3) 0.031(3) 0.008(2) 0.007(3) 0.010(3)
C35 0.036(3) 0.033(3) 0.039(3) -0.004(2) 0.014(3) 0.005(2)
C36 0.044(3) 0.024(2) 0.024(2) -0.0006(19) 0.015(2) 0.001(2)
C37 0.037(3) 0.017(2) 0.016(2) 0.0029(16) 0.006(2) 0.0014(19)
C38 0.053(4) 0.044(3) 0.020(3) 0.012(2) 0.022(2) -0.002(3)
C39 0.077(5) 0.053(4) 0.024(3) 0.002(3) 0.028(3) 0.007(3)
S1 0.0374(7) 0.0229(6) 0.0213(6) -0.0015(4) 0.0192(5) -0.0027(5)
F11 0.073(3) 0.128(4) 0.054(3) -0.009(3) 0.050(2) 0.011(3)
F12 0.098(4) 0.044(2) 0.125(5) -0.031(3) 0.043(3) 0.016(2)
F13 0.043(2) 0.098(4) 0.059(3) -0.014(2) 0.017(2) 0.022(2)
O11 0.052(3) 0.054(2) 0.027(2) 0.0136(17) 0.0247(19) 0.006(2)
O12 0.046(2) 0.0260(19) 0.040(2) -0.0025(15) 0.0139(19) -0.0077(17)
O13 0.043(2) 0.037(2) 0.035(2) -0.0039(16) 0.0166(18) -0.0073(18)
C1 0.052(4) 0.052(4) 0.037(3) -0.014(3) 0.025(3) 0.002(3)
S2 0.0504(9) 0.0301(7) 0.0326(7) -0.0064(5) 0.0187(6) -0.0015(6)
F21 0.086(3) 0.144(5) 0.100(4) -0.074(4) 0.066(3) -0.028(3)
F22 0.243(9) 0.175(8) 0.102(5) 0.061(5) 0.098(6) -0.038(7)
F23 0.096(4) 0.088(4) 0.102(4) -0.044(3) 0.059(3) -0.041(3)
O21 0.071(3) 0.055(3) 0.057(3) -0.002(2) 0.038(3) 0.013(3)
O22 0.198(8) 0.050(3) 0.067(4) 0.024(3) 0.058(4) 0.048(4)
O23 0.104(5) 0.145(6) 0.086(4) -0.080(4) 0.056(4) -0.061(5)
C2 0.099(7) 0.098(7) 0.071(6) -0.050(5) 0.062(6) -0.033(5)
S3 0.0461(8) 0.0280(6) 0.0333(7) -0.0039(5) 0.0249(6) -0.0061(6)
F31 0.077(3) 0.100(4) 0.079(3) -0.008(3) 0.061(3) -0.003(3)
F32 0.051(3) 0.115(4) 0.117(5) 0.023(4) 0.034(3) 0.020(3)
F33 0.136(5) 0.043(3) 0.193(7) -0.029(3) 0.104(5) 0.002(3)
O31 0.064(3) 0.048(3) 0.053(3) 0.014(2) 0.033(2) -0.008(2)
O32 0.057(3) 0.074(3) 0.043(3) -0.021(2) 0.029(2) -0.015(2)
O33 0.073(3) 0.028(2) 0.041(2) -0.0053(16) 0.030(2) -0.008(2)
C3 0.058(5) 0.043(4) 0.087(6) -0.008(3) 0.043(4) -0.002(3)
N1S 0.167(8) 0.071(4) 0.050(4) -0.006(3) 0.060(5) -0.051(5)
C1S 0.093(6) 0.044(3) 0.025(3) -0.006(2) 0.027(3) -0.010(4)
C2S 0.116(7) 0.064(5) 0.043(4) -0.002(3) 0.038(4) -0.031(5)
N2S 0.093(5) 0.039(3) 0.030(3) -0.005(2) 0.020(3) -0.013(3)
C3S 0.097(6) 0.028(3) 0.020(3) -0.005(2) 0.023(3) -0.015(3)
C4S 0.102(7) 0.059(4) 0.029(4) -0.003(3) 0.021(4) 0.000(4)

loop_
_atom_type_symbol
_atom_type_description
_atom_type_scat_dispersion_real
_atom_type_scat_dispersion_imag
_atom_type_scat_source
C C 0.0181 0.0091 'International Tables Vol C Tables 4.2.6.8 and 6.1.1.4'
H H 0.0000 0.0000 'International Tables Vol C Tables 4.2.6.8 and 6.1.1.4'
As As -0.9300 1.0051 'International Tables Vol C Tables 4.2.6.8 and 6.1.1.4'
F F 0.0727 0.0534 'International Tables Vol C Tables 4.2.6.8 and 6.1.1.4'
N N 0.0311 0.0180 'International Tables Vol C Tables 4.2.6.8 and 6.1.1.4'
O O 0.0492 0.0322 'International Tables Vol C Tables 4.2.6.8 and 6.1.1.4'
S S 0.3331 0.5567 'International Tables Vol C Tables 4.2.6.8 and 6.1.1.4'

loop_
_geom_angle_atom_site_label_1
_geom_angle_atom_site_label_2
_geom_angle_atom_site_label_3
_geom_angle
N1 As N22 74.00(14)
N1 As O12 76.19(13)
N1 As O21 154.58(14)
N12 As N1 83.21(15)
N12 As N22 90.88(16)
N12 As N32 85.69(16)
N12 As O12 156.09(13)
N12 As O21 86.33(15)
N22 As O12 94.93(14)
N22 As O21 83.09(14)
N32 As N1 79.10(14)
N32 As N22 153.10(14)
N32 As O12 78.68(14)
N32 As O21 123.18(15)
O12 As O21 117.37(14)
C10 N1 As 107.5(3)
C20 N1 As 109.2(3)
C20 N1 C10 107.6(4)
C20 N1 C30 108.6(4)
C30 N1 As 112.5(3)
C30 N1 C10 111.2(3)
C11 N11 C12 108.3(4)
C11 N11 C18 125.3(4)
C12 N11 C18 126.2(4)
C11 N12 As 116.2(3)
C11 N12 C17 107.8(4)
C17 N12 As 135.9(3)
C21 N21 C22 106.0(5)
C21 N21 C28 127.5(5)
C22 N21 C28 126.0(5)
C21 N22 As 110.7(3)
C21 N22 C27 106.1(4)
C27 N22 As 139.1(3)
C31 N31 C32 107.0(4)
C31 N31 C38 126.7(4)
C32 N31 C38 126.3(4)
C31 N32 As 114.6(3)
C31 N32 C37 107.1(4)
C37 N32 As 137.7(3)
C11 C10 N1 109.2(4)
N11 C11 N12 110.7(4)
N11 C11 C10 129.3(4)
N12 C11 C10 120.0(4)
N11 C12 C13 130.9(4)
N11 C12 C17 108.1(4)
C17 C12 C13 120.9(5)
C14 C13 C12 116.5(5)
C13 C14 C15 122.3(5)
C16 C15 C14 121.7(5)
C17 C16 C15 116.2(5)
C12 C17 N12 105.2(4)
C16 C17 N12 132.4(4)
C16 C17 C12 122.3(5)
N11 C18 C19 110.7(4)
C21 C20 N1 106.1(4)
N21 C21 C20 127.1(4)
N22 C21 N21 113.5(4)
N22 C21 C20 119.3(4)
C23 C22 N21 130.8(6)
C23 C22 C27 122.8(5)
C27 C22 N21 106.4(5)
C22 C23 C24 115.5(6)
C25 C24 C23 122.1(6)
C26 C25 C24 122.7(6)
C25 C26 C27 115.9(6)
C22 C27 N22 107.9(4)
C22 C27 C26 121.0(5)
C26 C27 N22 131.1(5)
N21 C28 C29 114.4(5)
C31 C30 N1 108.0(4)
N31 C31 C30 127.0(4)
N32 C31 N31 111.9(4)
N32 C31 C30 121.0(4)
N31 C32 C33 131.4(4)
N31 C32 C37 107.0(4)
C33 C32 C37 121.6(5)
C34 C33 C32 116.7(5)
C33 C34 C35 121.8(5)
C36 C35 C34 121.6(5)
C35 C36 C37 117.0(5)
N32 C37 C32 107.0(4)
C36 C37 N32 131.8(4)
C36 C37 C32 121.2(5)
N31 C38 C39 110.7(4)
O11 S1 O12 114.8(2)
O11 S1 C1 102.7(3)
O12 S1 C1 102.7(3)
O13 S1 O11 115.8(2)
O13 S1 O12 114.0(2)
O13 S1 C1 104.5(3)
S1 O12 As 157.1(3)
F11 C1 S1 112.1(5)
F11 C1 F12 106.8(5)
F11 C1 F13 108.6(6)
F12 C1 S1 110.1(5)
F13 C1 S1 111.8(4)
F13 C1 F12 107.2(6)
O21 S2 O22 108.2(3)
O21 S2 C2 105.1(4)
O22 S2 C2 100.5(5)
O23 S2 O21 120.8(4)
O23 S2 O22 114.7(5)
O23 S2 C2 105.0(4)
S2 O21 As 124.1(3)
F21 C2 S2 111.2(6)
F21 C2 F22 108.2(7)
F22 C2 S2 105.4(7)
F23 C2 S2 117.9(5)
F23 C2 F21 111.1(8)
F23 C2 F22 102.0(8)
O31 S3 C3 103.7(3)
O32 S3 O31 115.0(3)
O32 S3 O33 115.6(3)
O32 S3 C3 103.6(3)
O33 S3 O31 114.7(3)
O33 S3 C3 101.7(3)
F31 C3 S3 112.4(5)
F31 C3 F33 106.0(7)
F32 C3 S3 111.9(5)
F32 C3 F31 107.9(6)
F32 C3 F33 107.1(7)
F33 C3 S3 111.3(5)
N1S C1S C2S 179.5(10)
N2S C3S C4S 178.8(7)

loop_
_geom_bond_atom_site_label_1
_geom_bond_atom_site_label_2
_geom_bond_distance
As N1 2.104(4)
As N12 1.918(4)
As N22 2.194(4)
As N32 2.085(4)
As O12 2.646(4)
As O21 2.795(4)
N1 C10 1.535(5)
N1 C20 1.505(6)
N1 C30 1.515(5)
N11 C11 1.321(6)
N11 C12 1.369(6)
N11 C18 1.489(5)
N12 C11 1.342(6)
N12 C17 1.404(7)
N21 C21 1.341(7)
N21 C22 1.415(6)
N21 C28 1.473(8)
N22 C21 1.313(6)
N22 C27 1.410(6)
N31 C31 1.343(6)
N31 C32 1.392(7)
N31 C38 1.484(5)
N32 C31 1.331(6)
N32 C37 1.397(6)
C10 C11 1.461(7)
C12 C13 1.399(7)
C12 C17 1.397(6)
C13 C14 1.373(8)
C14 C15 1.394(7)
C15 C16 1.387(7)
C16 C17 1.383(7)
C18 C19 1.520(8)
C20 C21 1.487(6)
C22 C23 1.383(8)
C22 C27 1.388(9)
C23 C24 1.383(9)
C24 C25 1.382(10)
C25 C26 1.374(8)
C26 C27 1.398(7)
C28 C29 1.490(10)
C30 C31 1.481(7)
C32 C33 1.392(7)
C32 C37 1.401(6)
C33 C34 1.369(8)
C34 C35 1.404(8)
C35 C36 1.378(8)
C36 C37 1.383(7)
C38 C39 1.525(8)
S1 O11 1.434(4)
S1 O12 1.438(4)
S1 O13 1.432(4)
S1 C1 1.811(6)
F11 C1 1.314(7)
F12 C1 1.338(8)
F13 C1 1.323(8)
S2 O21 1.425(5)
S2 O22 1.447(6)
S2 O23 1.385(5)
S2 C2 1.786(9)
F21 C2 1.357(9)
F22 C2 1.412(13)
F23 C2 1.269(9)
S3 O31 1.439(4)
S3 O32 1.431(5)
S3 O33 1.432(4)
S3 C3 1.824(7)
F31 C3 1.323(8)
F32 C3 1.323(9)
F33 C3 1.332(8)
N1S C1S 1.135(9)
C1S C2S 1.417(9)
N2S C3S 1.150(9)
C3S C4S 1.450(12)

loop_
_geom_torsion_atom_site_label_1
_geom_torsion_atom_site_label_2
_geom_torsion_atom_site_label_3
_geom_torsion_atom_site_label_4
_geom_torsion
As N1 C10 C11 20.3(4)
As N1 C20 C21 42.0(4)
As N1 C30 C31 -22.6(5)
As N12 C11 N11 -178.0(3)
As N12 C11 C10 1.3(6)
As N12 C17 C12 177.1(3)
As N12 C17 C16 0.8(8)
As N22 C21 N21 161.9(3)
As N22 C21 C20 -18.0(5)
As N22 C27 C22 -153.0(4)
As N22 C27 C26 29.3(8)
As N32 C31 N31 -173.2(3)
As N32 C31 C30 3.3(6)
As N32 C37 C32 170.8(4)
As N32 C37 C36 -8.4(8)
N1 C10 C11 N11 163.8(4)
N1 C10 C11 N12 -15.4(6)
N1 C20 C21 N21 165.2(4)
N1 C20 C21 N22 -15.0(6)
N1 C30 C31 N31 -171.1(4)
N1 C30 C31 N32 12.9(6)
N11 C12 C13 C14 -176.2(5)
N11 C12 C17 N12 -1.4(5)
N11 C12 C17 C16 175.4(4)
N21 C22 C23 C24 -178.0(5)
N21 C22 C27 N22 -1.2(5)
N21 C22 C27 C26 176.8(5)
N31 C32 C33 C34 -178.7(5)
N31 C32 C37 N32 -0.9(5)
N31 C32 C37 C36 178.3(4)
C10 N1 C20 C21 -74.5(4)
C10 N1 C30 C31 98.2(4)
C11 N11 C12 C13 177.0(5)
C11 N11 C12 C17 0.3(5)
C11 N11 C18 C19 -103.9(6)
C11 N12 C17 C12 1.9(5)
C11 N12 C17 C16 -174.4(5)
C12 N11 C11 N12 0.9(5)
C12 N11 C11 C10 -178.4(5)
C12 N11 C18 C19 82.7(6)
C12 C13 C14 C15 1.5(8)
C13 C12 C17 N12 -178.4(4)
C13 C12 C17 C16 -1.7(7)
C13 C14 C15 C16 -1.5(9)
C14 C15 C16 C17 0.0(8)
C15 C16 C17 N12 177.4(5)
C15 C16 C17 C12 1.6(7)
C17 N12 C11 N11 -1.8(5)
C17 N12 C11 C10 177.6(4)
C17 C12 C13 C14 0.1(7)
C18 N11 C11 N12 -173.5(4)
C18 N11 C11 C10 7.2(8)
C18 N11 C12 C13 -8.6(8)
C18 N11 C12 C17 174.7(4)
C20 N1 C10 C11 137.8(4)
C20 N1 C30 C31 -143.6(4)
C21 N21 C22 C23 -178.7(5)
C21 N21 C22 C27 1.0(5)
C21 N21 C28 C29 62.3(8)
C21 N22 C27 C22 0.9(5)
C21 N22 C27 C26 -176.8(5)
C22 N21 C21 N22 -0.5(6)
C22 N21 C21 C20 179.3(5)
C22 N21 C28 C29 -126.6(7)
C22 C23 C24 C25 0.2(9)
C23 C22 C27 N22 178.6(5)
C23 C22 C27 C26 -3.5(8)
C23 C24 C25 C26 -1.6(10)
C24 C25 C26 C27 0.5(9)
C25 C26 C27 N22 179.4(5)
C25 C26 C27 C22 2.0(8)
C27 N22 C21 N21 -0.2(5)
C27 N22 C21 C20 179.9(4)
C27 C22 C23 C24 2.3(8)
C28 N21 C21 N22 172.0(5)
C28 N21 C21 C20 -8.2(8)
C28 N21 C22 C23 8.6(9)
C28 N21 C22 C27 -171.6(5)
C30 N1 C10 C11 -103.3(4)
C30 N1 C20 C21 165.0(4)
C31 N31 C32 C33 179.1(5)
C31 N31 C32 C37 0.5(5)
C31 N31 C38 C39 100.6(6)
C31 N32 C37 C32 1.1(5)
C31 N32 C37 C36 -178.1(5)
C32 N31 C31 N32 0.2(5)
C32 N31 C31 C30 -176.0(5)
C32 N31 C38 C39 -75.5(6)
C32 C33 C34 C35 0.4(9)
C33 C32 C37 N32 -179.7(5)
C33 C32 C37 C36 -0.4(8)
C33 C34 C35 C36 0.3(9)
C34 C35 C36 C37 -1.0(8)
C35 C36 C37 N32 -179.9(5)
C35 C36 C37 C32 1.1(7)
C37 N32 C31 N31 -0.8(5)
C37 N32 C31 C30 175.7(4)
C37 C32 C33 C34 -0.3(8)
C38 N31 C31 N32 -176.5(4)
C38 N31 C31 C30 7.3(8)
C38 N31 C32 C33 -4.2(9)
C38 N31 C32 C37 177.2(5)
O11 S1 O12 As -79.3(6)
O11 S1 C1 F11 174.8(5)
O11 S1 C1 F12 -66.4(5)
O11 S1 C1 F13 52.7(5)
O12 S1 C1 F11 55.4(5)
O12 S1 C1 F12 174.2(5)
O12 S1 C1 F13 -66.8(5)
O13 S1 O12 As 143.8(6)
O13 S1 C1 F11 -63.9(5)
O13 S1 C1 F12 54.8(5)
O13 S1 C1 F13 173.9(4)
C1 S1 O12 As 31.4(7)
O21 S2 C2 F21 -177.2(6)
O21 S2 C2 F22 65.8(6)
O21 S2 C2 F23 -47.1(10)
O22 S2 O21 As 45.6(5)
O22 S2 C2 F21 -64.9(7)
O22 S2 C2 F22 178.1(6)
O22 S2 C2 F23 65.1(9)
O23 S2 O21 As -89.6(5)
O23 S2 C2 F21 54.4(9)
O23 S2 C2 F22 -62.6(7)
O23 S2 C2 F23 -175.6(9)
C2 S2 O21 As 152.2(4)
O31 S3 C3 F31 179.9(5)
O31 S3 C3 F32 -58.5(6)
O31 S3 C3 F33 61.2(7)
O32 S3 C3 F31 59.5(6)
O32 S3 C3 F32 -179.0(5)
O32 S3 C3 F33 -59.3(7)
O33 S3 C3 F31 -60.8(6)
O33 S3 C3 F32 60.8(6)
O33 S3 C3 F33 -179.5(6)
